data_8000259
loop_
_publ_author_name
'Garrett C. Moraski'
'Allen G. Oliver'
'Lowell D. Markley'
'Sanghyun Cho'
'Scott G. Franzblau'
'Marvin J. Miller'

_publ_section_title
;
 Scaffold-switching: An exploration of 5,6-fused bicyclic heteroaromatics
 systems to afford antituberculosis activity akin to the
 imidazo[1,2-a]pyridine-3-carboxylates
;
_journal_name_full 'Bioorganic & Medicinal Chemistry Letters'
_journal_page_first 3493
_journal_page_last 3498
_journal_paper_doi 10.1016/j.bmcl.2014.05.062
_journal_volume 24
_journal_year 2014
_chemical_formula_sum 'C16 H16 N4 O'
_chemical_formula_weight 280.33
_chemical_name_common
;
N-Benzyl-2,6-dimethylimidazo[1,2-b]pyridazine-3-carboxamide
;
_space_group_IT_number 11
_symmetry_cell_setting monoclinic
_symmetry_Int_Tables_number 11
_symmetry_space_group_name_Hall '-P 2yb'
_symmetry_space_group_name_H-M 'P 1 21/m 1'
_cell_angle_alpha 90.
_cell_angle_beta 106.2760(10)
_cell_angle_gamma 90.
_cell_formula_units_Z 2
_cell_length_a 9.3005(8)
_cell_length_b 6.6121(5)
_cell_length_c 11.8267(10)
_cell_volume 698.14(10)
_diffrn_ambient_temperature 120
_diffrn_radiation_probe x-ray
_diffrn_radiation_type MoK\a
_diffrn_radiation_wavelength 0.71073
_exptl_absorpt_coefficient_mu 0.087
_exptl_crystal_density_diffrn 1.334
_exptl_crystal_F_000 296
_refine_ls_goodness_of_fit_ref 1.054
_refine_ls_number_parameters 121
_refine_ls_number_reflns 1540
_refine_ls_R_factor_all 0.0474
_refine_ls_R_factor_gt 0.0453
_refine_ls_wR_factor_gt 0.1275
_refine_ls_wR_factor_ref 0.1306
_cod_data_source_file Bioorg-Med-Chem-Lett-2014-24-3493-3498-2.cif
_cod_data_source_block 2
_cod_original_sg_symbol_H-M 'P 21/m'
_cod_database_code 8000259

loop_
_space_group_symop_id
_space_group_symop_operation_xyz
1 x,y,z
2 -x,1/2+y,-z
3 -x,-y,-z
4 x,1/2-y,z

loop_
_atom_site_aniso_label
_atom_site_aniso_U_11
_atom_site_aniso_U_22
_atom_site_aniso_U_33
_atom_site_aniso_U_23
_atom_site_aniso_U_13
_atom_site_aniso_U_12
O1 0.0144(6) 0.0420(8) 0.0232(7) 0.0000 0.0036(5) 0.0000
N1 0.0179(7) 0.0229(8) 0.0181(7) 0.0000 0.0028(6) 0.0000
N4 0.0146(7) 0.0193(7) 0.0154(7) 0.0000 0.0024(6) 0.0000
N5 0.0144(7) 0.0248(8) 0.0165(7) 0.0000 0.0007(6) 0.0000
N12 0.0140(7) 0.0314(8) 0.0167(7) 0.0000 0.0050(6) 0.0000
C2 0.0172(8) 0.0188(8) 0.0183(8) 0.0000 0.0021(7) 0.0000
C3 0.0144(8) 0.0185(8) 0.0189(9) 0.0000 0.0028(7) 0.0000
C6 0.0160(8) 0.0252(9) 0.0211(9) 0.0000 0.0039(7) 0.0000
C7 0.0169(9) 0.0302(10) 0.0252(10) 0.0000 0.0075(7) 0.0000
C8 0.0213(9) 0.0278(9) 0.0205(9) 0.0000 0.0085(7) 0.0000
C9 0.0198(9) 0.0191(8) 0.0160(8) 0.0000 0.0043(7) 0.0000
C10 0.0165(9) 0.0336(10) 0.0192(9) 0.0000 0.0008(7) 0.0000
C11 0.0166(8) 0.0181(8) 0.0189(9) 0.0000 0.0038(7) 0.0000
C13 0.0182(9) 0.0342(10) 0.0167(9) 0.0000 0.0058(7) 0.0000
C14 0.0185(9) 0.0380(11) 0.0155(9) 0.0000 0.0067(7) 0.0000
C15 0.0508(10) 0.0477(10) 0.0269(8) -0.0074(7) -0.0042(7) 0.0195(8)
C16 0.0558(11) 0.0908(17) 0.0292(9) -0.0080(10) -0.0087(8) 0.0428(12)
C17 0.0241(11) 0.127(3) 0.0192(11) 0.0000 -0.0008(9) 0.0000
C18 0.0160(9) 0.0430(12) 0.0227(9) 0.0000 0.0018(7) 0.0000

loop_
_atom_site_label
_atom_site_type_symbol
_atom_site_thermal_displace_type
_atom_site_fract_x
_atom_site_fract_y
_atom_site_fract_z
_atom_site_occupancy
_atom_site_U_iso_or_equiv
_atom_site_calc_flag
_atom_site_refinement_flags
_atom_site_disorder_assembly
_atom_site_disorder_group
O1 O Uani 0.26712(14) 0.25000 1.05522(12) 1.000 0.0269(4) . . . .
N1 N Uani 0.51055(17) 0.25000 0.79346(13) 1.000 0.0201(4) . . . .
N4 N Uani 0.62630(16) 0.25000 0.98657(13) 1.000 0.0168(4) . . . .
N5 N Uani 0.73938(16) 0.25000 1.08855(13) 1.000 0.0193(4) . . . .
N12 N Uani 0.49978(16) 0.25000 1.18313(13) 1.000 0.0206(4) . . . .
C2 C Uani 0.40717(19) 0.25000 0.85507(15) 1.000 0.0187(5) . . . .
C3 C Uani 0.47377(19) 0.25000 0.97569(15) 1.000 0.0177(5) . . . .
C6 C Uani 0.8756(2) 0.25000 1.07619(16) 1.000 0.0210(5) . . . .
C7 C Uani 0.9064(2) 0.25000 0.96462(17) 1.000 0.0238(6) . . . .
C8 C Uani 0.7903(2) 0.25000 0.86417(16) 1.000 0.0227(5) . . . .
C9 C Uani 0.6432(2) 0.25000 0.87411(15) 1.000 0.0185(5) . . . .
C10 C Uani 0.2437(2) 0.25000 0.79171(16) 1.000 0.0240(5) . . . .
C11 C Uani 0.4045(2) 0.25000 1.07439(16) 1.000 0.0181(5) . . . .
C13 C Uani 0.4502(2) 0.25000 1.29012(16) 1.000 0.0229(5) . . . .
C14 C Uani 0.5888(2) 0.25000 1.39403(15) 1.000 0.0236(6) . . . .
C15 C Uani 0.6561(2) 0.0698(3) 1.43920(13) 1.000 0.0449(5) . . . .
C16 C Uani 0.7922(2) 0.0706(4) 1.52619(15) 1.000 0.0628(7) . . . .
C17 C Uani 0.8608(3) 0.25000 1.5683(2) 1.000 0.0582(11) . . . .
C18 C Uani 1.0001(2) 0.25000 1.18869(17) 1.000 0.0280(6) . . . .
H7A H Uiso 1.00690 0.25000 0.96040 1.000 0.0290 . . . .
H8A H Uiso 0.80850 0.25000 0.78900 1.000 0.0270 . . . .
H10A H Uiso 0.18800 0.25000 0.83360 0.500 0.0290 . . . .
H10B H Uiso 0.22060 0.12930 0.74730 0.500 0.0290 . . . .
H10C H Uiso 0.22910 0.25000 0.70570 0.500 0.0290 . . . .
H10D H Uiso 0.19300 0.14580 0.82330 0.500 0.0290 . . . .
H12 H Uiso 0.59970 0.25000 1.18980 1.000 0.0250 . . . .
H13 H Uiso 0.36720 0.11250 1.28610 1.000 0.0270 . . . .
H15A H Uiso 0.60920 -0.05500 1.41070 1.000 0.0540 . . . .
H16A H Uiso 0.83800 -0.05380 1.55680 1.000 0.0750 . . . .
H17A H Uiso 0.95520 0.25000 1.62610 1.000 0.0700 . . . .
H18A H Uiso 0.96900 0.25000 1.25690 1.000 0.0340 . . . .
H18B H Uiso 1.06350 0.12610 1.19270 1.000 0.0340 . . . .

loop_
_geom_angle_atom_site_label_1
_geom_angle_atom_site_label_2
_geom_angle_atom_site_label_3
_geom_angle
_geom_angle_site_symmetry_1
_geom_angle_site_symmetry_2
_geom_angle_site_symmetry_3
_geom_angle_publ_flag
C2 N1 C9 105.58(15) . . . yes
N5 N4 C3 126.76(15) . . . yes
N5 N4 C9 125.81(15) . . . yes
C3 N4 C9 107.44(15) . . . yes
N4 N5 C6 115.53(15) . . . yes
C11 N12 C13 123.05(16) . . . yes
N1 C2 C3 111.85(16) . . . yes
N1 C2 C10 120.27(15) . . . yes
C3 C2 C10 127.88(17) . . . no
N4 C3 C2 104.22(15) . . . yes
N4 C3 C11 125.82(15) . . . yes
C2 C3 C11 129.97(17) . . . no
N5 C6 C7 123.51(17) . . . yes
N5 C6 C18 115.45(16) . . . yes
C7 C6 C18 121.03(17) . . . no
C6 C7 C8 119.39(18) . . . no
C7 C8 C9 118.62(17) . . . no
N1 C9 N4 110.91(16) . . . yes
N1 C9 C8 131.94(17) . . . yes
N4 C9 C8 117.15(16) . . . yes
O1 C11 N12 123.23(17) . . . yes
O1 C11 C3 120.76(16) . . . yes
N12 C11 C3 116.01(16) . . . yes
C11 N12 H12 118.00 . . . no
C13 N12 H12 119.00 . . . no
N12 C13 C14 107.43(15) . . . yes
C13 C14 C15 120.34(10) . . 4_555 no
C15 C14 C15 119.15(17) . . 4_555 no
C13 C14 C15 120.34(10) . . . no
C14 C15 C16 120.19(19) . . . no
C15 C16 C17 120.4(2) . . . no
C16 C17 C16 119.6(2) . . 4_555 no
C6 C7 H7A 120.00 . . . no
C8 C7 H7A 120.00 . . . no
C7 C8 H8A 121.00 . . . no
C9 C8 H8A 121.00 . . . no
C2 C10 H10A 115.00 . . . no
C2 C10 H10B 109.00 . . . no
C2 C10 H10C 110.00 . . . no
C2 C10 H10D 110.00 . . . no
C2 C10 H10B 109.00 . . 4_555 no
C2 C10 H10D 110.00 . . 4_555 no
H10A C10 H10B 105.00 . . . no
H10A C10 H10C 135.00 . . . no
H10A C10 H10D 46.00 . . . no
H10A C10 H10B 105.00 . . 4_555 no
H10A C10 H10D 46.00 . . 4_555 no
H10B C10 H10C 59.00 . . . no
H10B C10 H10D 64.00 . . . no
H10B C10 H10B 115.00 . . 4_555 no
H10B C10 H10D 139.00 . . 4_555 no
H10C C10 H10D 117.00 . . . no
H10B C10 H10C 59.00 4_555 . . no
H10C C10 H10D 117.00 . . 4_555 no
H10B C10 H10D 139.00 4_555 . . no
H10D C10 H10D 91.00 . . 4_555 no
H10B C10 H10D 64.00 4_555 . 4_555 no
N12 C13 H13 109.00 . . . no
N12 C13 H13 109.00 . . 4_555 no
C14 C13 H13 115.00 . . . no
C14 C13 H13 115.00 . . 4_555 no
H13 C13 H13 100.00 . . 4_555 no
C14 C15 H15A 120.00 . . . no
C16 C15 H15A 120.00 . . . no
C15 C16 H16A 120.00 . . . no
C17 C16 H16A 120.00 . . . no
C16 C17 H17A 120.00 . . . no
C16 C17 H17A 120.00 4_555 . . no
C6 C18 H18A 115.00 . . . no
C6 C18 H18B 110.00 . . . no
C6 C18 H18B 110.00 . . 4_555 no
H18A C18 H18B 106.00 . . . no
H18A C18 H18B 106.00 . . 4_555 no
H18B C18 H18B 110.00 . . 4_555 no

loop_
_geom_bond_atom_site_label_1
_geom_bond_atom_site_label_2
_geom_bond_distance
_geom_bond_site_symmetry_1
_geom_bond_site_symmetry_2
_geom_bond_publ_flag
O1 C11 1.234(2) . . yes
N1 C2 1.359(2) . . yes
N1 C9 1.331(2) . . yes
N4 N5 1.360(2) . . yes
N4 C3 1.388(2) . . yes
N4 C9 1.382(2) . . yes
N5 C6 1.315(2) . . yes
N12 C11 1.342(2) . . yes
N12 C13 1.463(2) . . yes
C2 C3 1.387(2) . . no
C2 C10 1.495(3) . . no
C3 C11 1.483(3) . . no
C6 C7 1.427(3) . . no
C6 C18 1.499(3) . . no
C7 C8 1.363(3) . . no
C8 C9 1.406(3) . . no
N12 H12 0.9100 . . no
C13 C14 1.511(3) . . no
C14 C15 1.382(2) . . no
C14 C15 1.382(2) . 4_555 no
C15 C16 1.390(2) . . no
C16 C17 1.373(3) . . no
C7 H7A 0.9500 . . no
C8 H8A 0.9500 . . no
C10 H10A 0.8100 . . no
C10 H10B 0.9500 . . no
C10 H10C 0.9900 . . no
C10 H10D 0.9700 . . no
C10 H10B 0.9500 . 4_555 no
C10 H10D 0.9700 . 4_555 no
C13 H13 1.1800 . . no
C13 H13 1.1800 . 4_555 no
C15 H15A 0.9500 . . no
C16 H16A 0.9500 . . no
C17 H17A 0.9500 . . no
C18 H18A 0.9300 . . no
C18 H18B 1.0000 . . no
C18 H18B 1.0000 . 4_555 no

loop_
_geom_hbond_atom_site_label_D
_geom_hbond_atom_site_label_H
_geom_hbond_atom_site_label_A
_geom_hbond_distance_DH
_geom_hbond_distance_HA
_geom_hbond_distance_DA
_geom_hbond_angle_DHA
_geom_hbond_site_symmetry_A
_geom_hbond_publ_flag
N12 H12 N4 0.9100 2.4800 2.885(2) 107.00 . yes
N12 H12 N5 0.9100 2.0000 2.759(2) 140.00 . yes
C7 H7A O1 0.9500 2.3700 3.223(2) 150.00 1_655 yes
C10 H10A O1 0.8100 2.5200 3.063(2) 126.00 . yes

loop_
_geom_torsion_atom_site_label_1
_geom_torsion_atom_site_label_2
_geom_torsion_atom_site_label_3
_geom_torsion_atom_site_label_4
_geom_torsion
_geom_torsion_site_symmetry_1
_geom_torsion_site_symmetry_2
_geom_torsion_site_symmetry_3
_geom_torsion_site_symmetry_4
_geom_torsion_publ_flag
C9 N1 C2 C3 0.00(1) . . . . no
C9 N1 C2 C10 180.00(1) . . . . no
C2 N1 C9 N4 0.00(1) . . . . no
C2 N1 C9 C8 180.00(1) . . . . no
C3 N4 N5 C6 180.00(1) . . . . no
C9 N4 N5 C6 0.00(1) . . . . no
N5 N4 C3 C2 -180.00(1) . . . . no
N5 N4 C3 C11 0.00(1) . . . . no
C9 N4 C3 C2 0.00(1) . . . . no
C9 N4 C3 C11 180.00(1) . . . . no
N5 N4 C9 N1 180.00(1) . . . . no
N5 N4 C9 C8 0.00(1) . . . . no
C3 N4 C9 N1 0.00(1) . . . . no
C3 N4 C9 C8 180.00(1) . . . . no
N4 N5 C6 C7 0.00(1) . . . . no
N4 N5 C6 C18 180.00(1) . . . . no
C13 N12 C11 O1 0.00(1) . . . . no
C13 N12 C11 C3 180.00(1) . . . . no
C11 N12 C13 C14 180.00(1) . . . . no
N1 C2 C3 N4 0.00(1) . . . . no
N1 C2 C3 C11 -180.00(1) . . . . no
C10 C2 C3 N4 -180.00(1) . . . . no
C10 C2 C3 C11 0.00(1) . . . . no
N4 C3 C11 O1 180.00(1) . . . . no
N4 C3 C11 N12 0.00(1) . . . . no
C2 C3 C11 O1 0.00(1) . . . . no
C2 C3 C11 N12 180.00(1) . . . . no
N5 C6 C7 C8 0.00(1) . . . . no
C18 C6 C7 C8 180.00(1) . . . . no
C6 C7 C8 C9 0.00(1) . . . . no
C7 C8 C9 N1 180.00(1) . . . . no
C7 C8 C9 N4 0.00(1) . . . . no
N12 C13 C14 C15 -87.54(16) . . . . no
C13 C14 C15 C16 173.03(17) . . . . no
C15 C14 C15 C16 -2.1(3) 4_555 . . . no
C14 C15 C16 C17 0.2(3) . . . . no
C15 C16 C17 C16 1.7(3) . . . 4_555 no
